data_7063935
loop_
_publ_author_name
'Bai, Jinku'
'Wang, Shuo'
'Wang, Xin-Yue'
'Shen, Yun-Jia'
'Sun, Xin'
'Li, Zhi-Ao'
'Chen, Xu-Lang'
'Gong, Han-Yuan'

_publ_section_title
;
 Quantitative substituent effects in nitrogen-containing polycyclic
 aromatic hydrocarbons: implications for metal ion complexation
;
_journal_issue 32
_journal_name_full 'New Journal of Chemistry'
_journal_page_first 13699
_journal_page_last 13704
_journal_paper_doi 10.1039/D5NJ01550B
_journal_volume 49
_journal_year 2025
_chemical_formula_sum 'C28 H12.5 Cl0.5 F6 N2'
_chemical_formula_weight 508.62
_space_group_crystal_system triclinic
_space_group_IT_number 2
_space_group_name_Hall '-P 1'
_space_group_name_H-M_alt 'P -1'
_atom_sites_solution_hydrogens geom
_audit_creation_method SHELXL-2018/3
_audit_update_record
;
2025-07-09 deposited with the CCDC.	2025-07-16 downloaded from the CCDC.
;
_cell_angle_alpha 109.138(5)
_cell_angle_beta 94.299(5)
_cell_angle_gamma 92.690(5)
_cell_formula_units_Z 2
_cell_length_a 7.8812(5)
_cell_length_b 10.0380(5)
_cell_length_c 13.6586(7)
_cell_measurement_reflns_used 4092
_cell_measurement_temperature 170(2)
_cell_measurement_theta_max 77.732
_cell_measurement_theta_min 3.441
_cell_volume 1015.02(10)
_computing_cell_refinement 'CrysAlisPro 1.171.42.96a (Rigaku OD, 2023)'
_computing_data_collection 'CrysAlisPro 1.171.42.96a (Rigaku OD, 2023)'
_computing_data_reduction 'CrysAlisPro 1.171.42.96a (Rigaku OD, 2023)'
_computing_structure_refinement 'SHELXL-2018/3 (Sheldrick, 2018)'
_computing_structure_solution 'SHELXT 2018/2 (Sheldrick, 2018)'
_diffrn_ambient_temperature 170(2)
_diffrn_detector_area_resol_mean 10.0000
_diffrn_measured_fraction_theta_full 0.995
_diffrn_measured_fraction_theta_max 0.945
_diffrn_measurement_device_type 'XtaLAB Synergy R, HyPix'
_diffrn_measurement_method '\w scans'
_diffrn_radiation_type CuK\a
_diffrn_radiation_wavelength 1.54184
_diffrn_reflns_av_R_equivalents 0.0411
_diffrn_reflns_av_unetI/netI 0.0446
_diffrn_reflns_Laue_measured_fraction_full 0.995
_diffrn_reflns_Laue_measured_fraction_max 0.945
_diffrn_reflns_limit_h_max 7
_diffrn_reflns_limit_h_min -9
_diffrn_reflns_limit_k_max 12
_diffrn_reflns_limit_k_min -12
_diffrn_reflns_limit_l_max 17
_diffrn_reflns_limit_l_min -17
_diffrn_reflns_number 11620
_diffrn_reflns_point_group_measured_fraction_full 0.995
_diffrn_reflns_point_group_measured_fraction_max 0.945
_diffrn_reflns_theta_full 67.684
_diffrn_reflns_theta_max 77.732
_diffrn_reflns_theta_min 3.441
_exptl_absorpt_coefficient_mu 1.769
_exptl_absorpt_correction_T_max 1.00000
_exptl_absorpt_correction_T_min 0.43217
_exptl_absorpt_correction_type multi-scan
_exptl_absorpt_process_details
;
CrysAlisPro 1.171.42.96a (Rigaku Oxford Diffraction, 2023)
Empirical absorption correction using spherical harmonics,
implemented in SCALE3 ABSPACK scaling algorithm.
;
_exptl_crystal_colour 'light yellow'
_exptl_crystal_density_diffrn 1.664
_exptl_crystal_description block
_exptl_crystal_F_000 514
_exptl_crystal_size_max 0.210
_exptl_crystal_size_mid 0.150
_exptl_crystal_size_min 0.130
_refine_diff_density_max 0.459
_refine_diff_density_min -0.443
_refine_diff_density_rms 0.064
_refine_ls_extinction_method none
_refine_ls_goodness_of_fit_ref 1.036
_refine_ls_hydrogen_treatment constr
_refine_ls_matrix_type full
_refine_ls_number_parameters 361
_refine_ls_number_reflns 4092
_refine_ls_number_restraints 18
_refine_ls_restrained_S_all 1.044
_refine_ls_R_factor_all 0.0732
_refine_ls_R_factor_gt 0.0593
_refine_ls_shift/su_max 0.000
_refine_ls_shift/su_mean 0.000
_refine_ls_structure_factor_coef Fsqd
_refine_ls_weighting_details 'w=1/[\s^2^(Fo^2^)+(0.0786P)^2^+0.7537P] where P=(Fo^2^+2Fc^2^)/3'
_refine_ls_weighting_scheme calc
_refine_ls_wR_factor_gt 0.1519
_refine_ls_wR_factor_ref 0.1614
_reflns_Friedel_coverage 0.000
_reflns_number_gt 3255
_reflns_number_total 4092
_reflns_threshold_expression 'I > 2\s(I)'
_cod_data_source_file d5nj01550b2.cif
_cod_data_source_block A_CCDC3
_cod_depositor_comments 'Adding full bibliography for 7063931--7063935.cif.'
_cod_original_formula_sum 'C28 H12.50 Cl0.50 F6 N2'
_cod_database_code 7063935
_shelx_shelxl_version_number 2018/3
_shelx_space_group_comment
;
The symmetry employed for this shelxl refinement is uniquely defined
by the following loop, which should always be used as a source of
symmetry information in preference to the above space-group names.
They are only intended as comments.
;
_oxdiff_exptl_absorpt_empirical_full_min 0.577
_oxdiff_exptl_absorpt_empirical_full_max 1.962
_oxdiff_exptl_absorpt_empirical_details
;
Empirical correction (ABSPACK) includes:
- Absorption correction using spherical harmonics
- Frame scaling
;

loop_
_space_group_symop_operation_xyz
'x, y, z'
'-x, -y, -z'

loop_
_atom_site_label
_atom_site_type_symbol
_atom_site_fract_x
_atom_site_fract_y
_atom_site_fract_z
_atom_site_U_iso_or_equiv
_atom_site_adp_type
_atom_site_occupancy
_atom_site_site_symmetry_order
_atom_site_calc_flag
_atom_site_refinement_flags_posn
_atom_site_refinement_flags_adp
_atom_site_refinement_flags_occupancy
_atom_site_disorder_assembly
_atom_site_disorder_group
Cl1 Cl 0.4036(16) 0.0000(12) 0.4856(10) 0.107(4) Uani 0.25 1 d . . P A -1
Cl2 Cl 0.5891(10) 0.0085(5) 0.5176(5) 0.0441(15) Uani 0.25 1 d . . P B -2
C1 C 0.4921(3) 0.3163(2) 0.71788(17) 0.0256(5) Uani 1 1 d . . . . .
C2 C 0.5443(3) 0.2068(3) 0.7544(2) 0.0347(6) Uani 1 1 d . . . . .
H2A H 0.514129 0.110911 0.713326 0.042 Uiso 1 1 calc R U . . .
C3 C 0.6377(3) 0.2383(3) 0.8485(2) 0.0351(6) Uani 1 1 d . . . . .
H3A H 0.673753 0.164647 0.872713 0.042 Uiso 1 1 calc R U . . .
C4 C 0.6802(3) 0.3806(3) 0.90928(18) 0.0279(5) Uani 1 1 d . . . . .
C5 C 0.6376(3) 0.4885(2) 0.87352(17) 0.0258(5) Uani 1 1 d . . . . .
H5A H 0.670730 0.583819 0.914863 0.031 Uiso 1 1 calc R U . . .
C6 C 0.5445(3) 0.4580(2) 0.77524(17) 0.0243(5) Uani 1 1 d . . . . .
C7 C 0.5008(3) 0.5650(2) 0.72982(17) 0.0234(4) Uani 1 1 d . . . . .
C8 C 0.5619(3) 0.7078(2) 0.77383(18) 0.0274(5) Uani 1 1 d . . . . .
H8A H 0.631252 0.739137 0.838277 0.033 Uiso 1 1 calc R U . . .
C9 C 0.5216(3) 0.8022(2) 0.72384(19) 0.0301(5) Uani 1 1 d . . . . .
H9A H 0.564645 0.898270 0.753931 0.036 Uiso 1 1 calc R U . . .
C10 C 0.4187(3) 0.7598(2) 0.62977(18) 0.0267(5) Uani 1 1 d . . . . .
H10A H 0.393450 0.827040 0.596490 0.032 Uiso 1 1 calc R U . . .
C11 C 0.3526(3) 0.6206(2) 0.58412(16) 0.0226(4) Uani 1 1 d . . . . .
C12 C 0.3962(3) 0.5212(2) 0.63436(17) 0.0228(4) Uani 1 1 d . . . . .
C13 C 0.3394(3) 0.3742(2) 0.58866(16) 0.0227(4) Uani 1 1 d . . . . .
C14 C 0.2212(3) 0.3269(2) 0.49158(17) 0.0231(4) Uani 1 1 d . . . . .
C15 C 0.1805(3) 0.4276(2) 0.44071(17) 0.0221(4) Uani 1 1 d . . . . .
C16 C 0.2425(3) 0.5718(2) 0.48442(17) 0.0229(4) Uani 1 1 d . . . . .
C17 C 0.1957(3) 0.6642(2) 0.43218(18) 0.0265(5) Uani 1 1 d . . . . .
H17A H 0.235065 0.761284 0.460422 0.032 Uiso 1 1 calc R U . . .
C18 C 0.0912(3) 0.6153(2) 0.33853(19) 0.0293(5) Uani 1 1 d . . . . .
H18A H 0.061003 0.679975 0.303789 0.035 Uiso 1 1 calc R U . . .
C19 C 0.0310(3) 0.4757(3) 0.29541(18) 0.0276(5) Uani 1 1 d . . . . .
H19A H -0.040724 0.444986 0.231869 0.033 Uiso 1 1 calc R U . . .
C20 C 0.0757(3) 0.3783(2) 0.34549(17) 0.0237(4) Uani 1 1 d . . . . .
C21 C 0.0182(3) 0.2299(2) 0.30470(17) 0.0248(5) Uani 1 1 d . . . . .
C22 C -0.0737(3) 0.1653(2) 0.20651(18) 0.0275(5) Uani 1 1 d . . . . .
H22A H -0.099293 0.220042 0.163003 0.033 Uiso 1 1 calc R U . . .
C23 C -0.1268(3) 0.0239(3) 0.17294(19) 0.0312(5) Uani 1 1 d . . . . .
C24 C -0.0946(4) -0.0588(3) 0.2368(2) 0.0402(6) Uani 1 1 d . . . . .
H24A H -0.135807 -0.155530 0.213996 0.048 Uiso 1 1 calc R U . . .
C25 C -0.0035(4) 0.0006(3) 0.3320(2) 0.0385(6) Uani 1 1 d . . . . .
H25A H 0.018129 -0.055120 0.375317 0.046 Uiso 1 1 calc R U . . .
C26 C 0.0587(3) 0.1449(2) 0.36626(18) 0.0276(5) Uani 1 1 d . . . . .
C27 C 0.7706(3) 0.4104(3) 1.01570(18) 0.0297(5) Uani 1 1 d . . . . .
C28 C -0.2229(3) -0.0430(2) 0.06800(19) 0.0338(6) Uani 1 1 d D . . . .
F1 F 0.92957(19) 0.36780(18) 1.01236(12) 0.0427(4) Uani 1 1 d . . . . .
F2 F 0.68952(19) 0.33974(16) 1.06930(11) 0.0376(4) Uani 1 1 d . . . . .
F3 F 0.7824(2) 0.54679(16) 1.07406(11) 0.0396(4) Uani 1 1 d . . . . .
F4 F -0.2235(6) 0.0417(5) 0.0079(4) 0.0389(6) Uani 0.45 1 d D . P C 1
F5 F -0.3830(5) -0.0832(5) 0.0699(3) 0.0389(6) Uani 0.45 1 d D . P C 1
F6 F -0.1479(6) -0.1616(5) 0.0109(3) 0.0389(6) Uani 0.45 1 d D . P C 1
F4A F -0.1793(6) 0.0196(5) -0.0014(4) 0.0481(8) Uani 0.45 1 d D . P C 2
F5A F -0.3926(5) -0.0233(5) 0.0750(3) 0.0481(8) Uani 0.45 1 d D . P C 2
F6A F -0.2092(7) -0.1788(4) 0.0274(3) 0.0481(8) Uani 0.45 1 d D . P C 2
F4B F -0.1111(14) -0.1126(14) -0.0001(9) 0.031(2) Uani 0.1 1 d D . P C 3
F5B F -0.3359(18) -0.1527(15) 0.0631(10) 0.031(2) Uani 0.1 1 d D . P C 3
F6B F -0.2982(17) 0.0422(12) 0.0264(11) 0.031(2) Uani 0.1 1 d D . P C 3
N1 N 0.3889(2) 0.2759(2) 0.62529(15) 0.0258(4) Uani 1 1 d . . . . .
H1A H 0.357138 0.186155 0.591776 0.031 Uiso 0.25 1 calc R U P . .
N2 N 0.1601(2) 0.1949(2) 0.45929(15) 0.0270(4) Uani 1 1 d . . . . .
H2B H 0.183208 0.139338 0.496015 0.032 Uiso 0.25 1 calc R U P . .

loop_
_atom_site_aniso_label
_atom_site_aniso_U_11
_atom_site_aniso_U_22
_atom_site_aniso_U_33
_atom_site_aniso_U_23
_atom_site_aniso_U_13
_atom_site_aniso_U_12
Cl1 0.071(6) 0.126(8) 0.128(8) 0.056(6) -0.016(5) -0.010(5)
Cl2 0.058(4) 0.0230(17) 0.043(3) -0.0003(17) -0.003(2) 0.013(2)
C1 0.0318(11) 0.0252(11) 0.0190(10) 0.0073(9) -0.0028(9) 0.0022(9)
C2 0.0478(15) 0.0243(11) 0.0308(13) 0.0107(10) -0.0082(11) -0.0006(10)
C3 0.0479(15) 0.0290(12) 0.0297(13) 0.0142(10) -0.0088(11) 0.0030(10)
C4 0.0285(11) 0.0330(12) 0.0225(11) 0.0103(9) -0.0010(9) 0.0028(9)
C5 0.0270(11) 0.0261(11) 0.0229(11) 0.0069(9) 0.0003(9) 0.0008(9)
C6 0.0269(11) 0.0249(11) 0.0208(11) 0.0075(9) 0.0017(8) 0.0016(9)
C7 0.0258(11) 0.0242(11) 0.0199(10) 0.0068(8) 0.0015(8) 0.0025(8)
C8 0.0324(12) 0.0255(11) 0.0208(11) 0.0045(9) -0.0027(9) -0.0005(9)
C9 0.0377(13) 0.0225(11) 0.0275(12) 0.0064(9) -0.0022(10) -0.0021(9)
C10 0.0313(12) 0.0231(11) 0.0267(11) 0.0104(9) -0.0004(9) 0.0024(9)
C11 0.0236(10) 0.0238(10) 0.0200(10) 0.0065(9) 0.0030(8) 0.0027(8)
C12 0.0233(10) 0.0230(10) 0.0218(11) 0.0069(9) 0.0020(8) 0.0021(8)
C13 0.0248(10) 0.0245(11) 0.0190(10) 0.0073(8) 0.0011(8) 0.0028(8)
C14 0.0254(11) 0.0216(10) 0.0210(11) 0.0057(8) -0.0004(8) 0.0020(8)
C15 0.0219(10) 0.0242(10) 0.0205(10) 0.0073(8) 0.0028(8) 0.0037(8)
C16 0.0233(10) 0.0235(10) 0.0217(11) 0.0068(9) 0.0031(8) 0.0036(8)
C17 0.0298(11) 0.0236(11) 0.0269(12) 0.0093(9) 0.0024(9) 0.0031(9)
C18 0.0360(12) 0.0265(11) 0.0279(12) 0.0132(9) -0.0011(10) 0.0051(9)
C19 0.0302(11) 0.0292(11) 0.0237(11) 0.0106(9) -0.0041(9) 0.0026(9)
C20 0.0239(10) 0.0239(11) 0.0227(11) 0.0070(9) 0.0005(8) 0.0032(8)
C21 0.0254(11) 0.0240(11) 0.0235(11) 0.0067(9) -0.0010(9) 0.0016(8)
C22 0.0288(11) 0.0285(11) 0.0250(11) 0.0092(9) -0.0013(9) 0.0039(9)
C23 0.0312(12) 0.0298(12) 0.0276(12) 0.0047(10) -0.0046(10) 0.0014(9)
C24 0.0516(16) 0.0242(12) 0.0393(15) 0.0086(11) -0.0157(12) -0.0053(11)
C25 0.0533(16) 0.0244(12) 0.0344(14) 0.0100(10) -0.0149(12) -0.0020(11)
C26 0.0312(12) 0.0244(11) 0.0247(11) 0.0068(9) -0.0044(9) 0.0009(9)
C27 0.0310(12) 0.0341(12) 0.0256(12) 0.0130(10) -0.0008(9) 0.0031(10)
C28 0.0380(14) 0.0280(12) 0.0315(13) 0.0074(10) -0.0075(10) 0.0012(10)
F1 0.0330(8) 0.0588(10) 0.0375(8) 0.0186(7) -0.0041(6) 0.0095(7)
F2 0.0448(8) 0.0450(8) 0.0285(7) 0.0197(7) 0.0026(6) 0.0046(7)
F3 0.0526(9) 0.0353(8) 0.0259(7) 0.0070(6) -0.0105(6) 0.0007(7)
F4 0.0393(13) 0.0369(12) 0.0360(14) 0.0093(10) -0.0059(10) -0.0046(11)
F5 0.0393(13) 0.0369(12) 0.0360(14) 0.0093(10) -0.0059(10) -0.0046(11)
F6 0.0393(13) 0.0369(12) 0.0360(14) 0.0093(10) -0.0059(10) -0.0046(11)
F4A 0.0556(17) 0.0406(13) 0.0384(14) 0.0046(11) -0.0148(12) 0.0035(12)
F5A 0.0556(17) 0.0406(13) 0.0384(14) 0.0046(11) -0.0148(12) 0.0035(12)
F6A 0.0556(17) 0.0406(13) 0.0384(14) 0.0046(11) -0.0148(12) 0.0035(12)
F4B 0.030(5) 0.035(5) 0.025(4) 0.015(4) -0.015(3) -0.023(4)
F5B 0.030(5) 0.035(5) 0.025(4) 0.015(4) -0.015(3) -0.023(4)
F6B 0.030(5) 0.035(5) 0.025(4) 0.015(4) -0.015(3) -0.023(4)
N1 0.0320(10) 0.0225(9) 0.0229(9) 0.0086(7) -0.0018(8) 0.0006(7)
N2 0.0336(10) 0.0214(9) 0.0245(10) 0.0071(8) -0.0038(8) 0.0023(7)

loop_
_atom_type_symbol
_atom_type_description
_atom_type_scat_dispersion_real
_atom_type_scat_dispersion_imag
_atom_type_scat_source
C C 0.0181 0.0091 'International Tables Vol C Tables 4.2.6.8 and 6.1.1.4'
H H 0.0000 0.0000 'International Tables Vol C Tables 4.2.6.8 and 6.1.1.4'
F F 0.0727 0.0534 'International Tables Vol C Tables 4.2.6.8 and 6.1.1.4'
N N 0.0311 0.0180 'International Tables Vol C Tables 4.2.6.8 and 6.1.1.4'
Cl Cl 0.3639 0.7018 'International Tables Vol C Tables 4.2.6.8 and 6.1.1.4'

loop_
_geom_angle_atom_site_label_1
_geom_angle_atom_site_label_2
_geom_angle_atom_site_label_3
_geom_angle
_geom_angle_site_symmetry_1
_geom_angle_site_symmetry_3
_geom_angle_publ_flag
N1 C1 C6 123.2(2) . . ?
N1 C1 C2 116.6(2) . . ?
C6 C1 C2 120.2(2) . . ?
C3 C2 C1 120.3(2) . . ?
C3 C2 H2A 119.9 . . ?
C1 C2 H2A 119.9 . . ?
C2 C3 C4 119.5(2) . . ?
C2 C3 H3A 120.3 . . ?
C4 C3 H3A 120.3 . . ?
C5 C4 C3 121.3(2) . . ?
C5 C4 C27 121.1(2) . . ?
C3 C4 C27 117.6(2) . . ?
C4 C5 C6 120.0(2) . . ?
C4 C5 H5A 120.0 . . ?
C6 C5 H5A 120.0 . . ?
C1 C6 C5 118.5(2) . . ?
C1 C6 C7 117.97(19) . . ?
C5 C6 C7 123.5(2) . . ?
C8 C7 C12 118.9(2) . . ?
C8 C7 C6 123.3(2) . . ?
C12 C7 C6 117.74(19) . . ?
C9 C8 C7 120.1(2) . . ?
C9 C8 H8A 119.9 . . ?
C7 C8 H8A 119.9 . . ?
C8 C9 C10 121.3(2) . . ?
C8 C9 H9A 119.4 . . ?
C10 C9 H9A 119.4 . . ?
C11 C10 C9 120.9(2) . . ?
C11 C10 H10A 119.6 . . ?
C9 C10 H10A 119.6 . . ?
C10 C11 C12 118.34(19) . . ?
C10 C11 C16 122.33(19) . . ?
C12 C11 C16 119.31(19) . . ?
C7 C12 C11 120.5(2) . . ?
C7 C12 C13 118.26(19) . . ?
C11 C12 C13 121.22(19) . . ?
N1 C13 C12 124.1(2) . . ?
N1 C13 C14 116.57(19) . . ?
C12 C13 C14 119.29(19) . . ?
N2 C14 C15 124.6(2) . . ?
N2 C14 C13 116.62(19) . . ?
C15 C14 C13 118.74(19) . . ?
C20 C15 C16 120.88(19) . . ?
C20 C15 C14 117.72(19) . . ?
C16 C15 C14 121.40(19) . . ?
C17 C16 C15 118.5(2) . . ?
C17 C16 C11 121.7(2) . . ?
C15 C16 C11 119.79(19) . . ?
C16 C17 C18 120.5(2) . . ?
C16 C17 H17A 119.8 . . ?
C18 C17 H17A 119.8 . . ?
C19 C18 C17 121.5(2) . . ?
C19 C18 H18A 119.3 . . ?
C17 C18 H18A 119.3 . . ?
C18 C19 C20 120.0(2) . . ?
C18 C19 H19A 120.0 . . ?
C20 C19 H19A 120.0 . . ?
C19 C20 C15 118.7(2) . . ?
C19 C20 C21 123.1(2) . . ?
C15 C20 C21 118.12(19) . . ?
C22 C21 C26 118.3(2) . . ?
C22 C21 C20 123.7(2) . . ?
C26 C21 C20 118.0(2) . . ?
C23 C22 C21 120.7(2) . . ?
C23 C22 H22A 119.6 . . ?
C21 C22 H22A 119.6 . . ?
C22 C23 C24 120.8(2) . . ?
C22 C23 C28 119.9(2) . . ?
C24 C23 C28 119.3(2) . . ?
C25 C24 C23 119.8(2) . . ?
C25 C24 H24A 120.1 . . ?
C23 C24 H24A 120.1 . . ?
C24 C25 C26 120.3(2) . . ?
C24 C25 H25A 119.8 . . ?
C26 C25 H25A 119.8 . . ?
N2 C26 C21 122.9(2) . . ?
N2 C26 C25 117.2(2) . . ?
C21 C26 C25 119.9(2) . . ?
F3 C27 F1 107.08(19) . . ?
F3 C27 F2 106.58(19) . . ?
F1 C27 F2 105.45(18) . . ?
F3 C27 C4 113.66(19) . . ?
F1 C27 C4 112.5(2) . . ?
F2 C27 C4 111.07(19) . . ?
F6A C28 F4A 108.6(3) . . ?
F5 C28 F4 106.3(3) . . ?
F6B C28 F5B 109.5(8) . . ?
F6A C28 F5A 107.3(3) . . ?
F4A C28 F5A 103.9(3) . . ?
F6B C28 F4B 106.8(8) . . ?
F5B C28 F4B 100.6(8) . . ?
F5 C28 F6 106.5(3) . . ?
F4 C28 F6 104.3(3) . . ?
F6A C28 C23 114.2(3) . . ?
F5 C28 C23 114.6(3) . . ?
F6B C28 C23 116.7(6) . . ?
F4A C28 C23 112.6(3) . . ?
F4 C28 C23 113.5(3) . . ?
F5B C28 C23 113.4(5) . . ?
F5A C28 C23 109.5(3) . . ?
F4B C28 C23 108.4(5) . . ?
F6 C28 C23 110.9(2) . . ?
C13 N1 C1 118.29(19) . . ?
C13 N1 H1A 120.9 . . ?
C1 N1 H1A 120.9 . . ?
C14 N2 C26 118.25(19) . . ?
C14 N2 H2B 120.9 . . ?
C26 N2 H2B 120.9 . . ?

loop_
_geom_bond_atom_site_label_1
_geom_bond_atom_site_label_2
_geom_bond_distance
_geom_bond_site_symmetry_2
_geom_bond_publ_flag
C1 N1 1.380(3) . ?
C1 C6 1.405(3) . ?
C1 C2 1.413(3) . ?
C2 C3 1.365(3) . ?
C2 H2A 0.9500 . ?
C3 C4 1.407(3) . ?
C3 H3A 0.9500 . ?
C4 C5 1.371(3) . ?
C4 C27 1.500(3) . ?
C5 C6 1.413(3) . ?
C5 H5A 0.9500 . ?
C6 C7 1.448(3) . ?
C7 C8 1.406(3) . ?
C7 C12 1.415(3) . ?
C8 C9 1.373(3) . ?
C8 H8A 0.9500 . ?
C9 C10 1.394(3) . ?
C9 H9A 0.9500 . ?
C10 C11 1.387(3) . ?
C10 H10A 0.9500 . ?
C11 C12 1.424(3) . ?
C11 C16 1.481(3) . ?
C12 C13 1.435(3) . ?
C13 N1 1.307(3) . ?
C13 C14 1.487(3) . ?
C14 N2 1.306(3) . ?
C14 C15 1.437(3) . ?
C15 C20 1.413(3) . ?
C15 C16 1.419(3) . ?
C16 C17 1.390(3) . ?
C17 C18 1.395(3) . ?
C17 H17A 0.9500 . ?
C18 C19 1.375(3) . ?
C18 H18A 0.9500 . ?
C19 C20 1.408(3) . ?
C19 H19A 0.9500 . ?
C20 C21 1.446(3) . ?
C21 C22 1.409(3) . ?
C21 C26 1.412(3) . ?
C22 C23 1.375(3) . ?
C22 H22A 0.9500 . ?
C23 C24 1.406(4) . ?
C23 C28 1.496(3) . ?
C24 C25 1.368(4) . ?
C24 H24A 0.9500 . ?
C25 C26 1.419(3) . ?
C25 H25A 0.9500 . ?
C26 N2 1.377(3) . ?
C27 F3 1.334(3) . ?
C27 F1 1.342(3) . ?
C27 F2 1.347(3) . ?
C28 F6A 1.305(4) . ?
C28 F5 1.311(4) . ?
C28 F6B 1.312(8) . ?
C28 F4A 1.353(5) . ?
C28 F4 1.362(5) . ?
C28 F5B 1.364(8) . ?
C28 F5A 1.367(5) . ?
C28 F4B 1.372(8) . ?
C28 F6 1.379(5) . ?
N1 H1A 0.8800 . ?
N2 H2B 0.8800 . ?

loop_
_geom_torsion_atom_site_label_1
_geom_torsion_atom_site_label_2
_geom_torsion_atom_site_label_3
_geom_torsion_atom_site_label_4
_geom_torsion
_geom_torsion_site_symmetry_1
_geom_torsion_site_symmetry_2
_geom_torsion_site_symmetry_3
_geom_torsion_site_symmetry_4
_geom_torsion_publ_flag
N1 C1 C2 C3 -175.9(2) . . . . ?
C6 C1 C2 C3 3.7(4) . . . . ?
C1 C2 C3 C4 0.7(4) . . . . ?
C2 C3 C4 C5 -3.6(4) . . . . ?
C2 C3 C4 C27 175.1(2) . . . . ?
C3 C4 C5 C6 2.0(4) . . . . ?
C27 C4 C5 C6 -176.7(2) . . . . ?
N1 C1 C6 C5 174.4(2) . . . . ?
C2 C1 C6 C5 -5.2(3) . . . . ?
N1 C1 C6 C7 -5.9(3) . . . . ?
C2 C1 C6 C7 174.4(2) . . . . ?
C4 C5 C6 C1 2.4(3) . . . . ?
C4 C5 C6 C7 -177.3(2) . . . . ?
C1 C6 C7 C8 -172.6(2) . . . . ?
C5 C6 C7 C8 7.0(4) . . . . ?
C1 C6 C7 C12 5.0(3) . . . . ?
C5 C6 C7 C12 -175.4(2) . . . . ?
C12 C7 C8 C9 -0.7(3) . . . . ?
C6 C7 C8 C9 176.9(2) . . . . ?
C7 C8 C9 C10 0.7(4) . . . . ?
C8 C9 C10 C11 0.5(4) . . . . ?
C9 C10 C11 C12 -1.6(3) . . . . ?
C9 C10 C11 C16 179.8(2) . . . . ?
C8 C7 C12 C11 -0.4(3) . . . . ?
C6 C7 C12 C11 -178.20(19) . . . . ?
C8 C7 C12 C13 178.0(2) . . . . ?
C6 C7 C12 C13 0.2(3) . . . . ?
C10 C11 C12 C7 1.6(3) . . . . ?
C16 C11 C12 C7 -179.84(19) . . . . ?
C10 C11 C12 C13 -176.8(2) . . . . ?
C16 C11 C12 C13 1.8(3) . . . . ?
C7 C12 C13 N1 -5.6(3) . . . . ?
C11 C12 C13 N1 172.8(2) . . . . ?
C7 C12 C13 C14 176.49(19) . . . . ?
C11 C12 C13 C14 -5.1(3) . . . . ?
N1 C13 C14 N2 8.6(3) . . . . ?
C12 C13 C14 N2 -173.3(2) . . . . ?
N1 C13 C14 C15 -172.0(2) . . . . ?
C12 C13 C14 C15 6.0(3) . . . . ?
N2 C14 C15 C20 -4.2(3) . . . . ?
C13 C14 C15 C20 176.48(19) . . . . ?
N2 C14 C15 C16 175.5(2) . . . . ?
C13 C14 C15 C16 -3.8(3) . . . . ?
C20 C15 C16 C17 0.9(3) . . . . ?
C14 C15 C16 C17 -178.8(2) . . . . ?
C20 C15 C16 C11 -179.79(19) . . . . ?
C14 C15 C16 C11 0.5(3) . . . . ?
C10 C11 C16 C17 -1.6(3) . . . . ?
C12 C11 C16 C17 179.9(2) . . . . ?
C10 C11 C16 C15 179.1(2) . . . . ?
C12 C11 C16 C15 0.6(3) . . . . ?
C15 C16 C17 C18 -0.5(3) . . . . ?
C11 C16 C17 C18 -179.8(2) . . . . ?
C16 C17 C18 C19 0.3(4) . . . . ?
C17 C18 C19 C20 -0.5(4) . . . . ?
C18 C19 C20 C15 0.9(3) . . . . ?
C18 C19 C20 C21 -179.7(2) . . . . ?
C16 C15 C20 C19 -1.2(3) . . . . ?
C14 C15 C20 C19 178.6(2) . . . . ?
C16 C15 C20 C21 179.4(2) . . . . ?
C14 C15 C20 C21 -0.8(3) . . . . ?
C19 C20 C21 C22 6.5(4) . . . . ?
C15 C20 C21 C22 -174.1(2) . . . . ?
C19 C20 C21 C26 -174.5(2) . . . . ?
C15 C20 C21 C26 4.9(3) . . . . ?
C26 C21 C22 C23 1.9(3) . . . . ?
C20 C21 C22 C23 -179.1(2) . . . . ?
C21 C22 C23 C24 1.6(4) . . . . ?
C21 C22 C23 C28 -179.4(2) . . . . ?
C22 C23 C24 C25 -2.5(4) . . . . ?
C28 C23 C24 C25 178.5(3) . . . . ?
C23 C24 C25 C26 -0.2(5) . . . . ?
C22 C21 C26 N2 174.4(2) . . . . ?
C20 C21 C26 N2 -4.7(3) . . . . ?
C22 C21 C26 C25 -4.5(4) . . . . ?
C20 C21 C26 C25 176.4(2) . . . . ?
C24 C25 C26 N2 -175.2(3) . . . . ?
C24 C25 C26 C21 3.7(4) . . . . ?
C5 C4 C27 F3 8.6(3) . . . . ?
C3 C4 C27 F3 -170.1(2) . . . . ?
C5 C4 C27 F1 -113.3(3) . . . . ?
C3 C4 C27 F1 68.0(3) . . . . ?
C5 C4 C27 F2 128.8(2) . . . . ?
C3 C4 C27 F2 -49.9(3) . . . . ?
C22 C23 C28 F6A 154.5(3) . . . . ?
C24 C23 C28 F6A -26.5(4) . . . . ?
C22 C23 C28 F5 -112.0(4) . . . . ?
C24 C23 C28 F5 66.9(4) . . . . ?
C22 C23 C28 F6B -20.8(8) . . . . ?
C24 C23 C28 F6B 158.1(8) . . . . ?
C22 C23 C28 F4A 30.1(4) . . . . ?
C24 C23 C28 F4A -151.0(3) . . . . ?
C22 C23 C28 F4 10.4(4) . . . . ?
C24 C23 C28 F4 -170.6(3) . . . . ?
C22 C23 C28 F5B -149.5(9) . . . . ?
C24 C23 C28 F5B 29.4(9) . . . . ?
C22 C23 C28 F5A -85.1(3) . . . . ?
C24 C23 C28 F5A 93.9(3) . . . . ?
C22 C23 C28 F4B 99.7(7) . . . . ?
C24 C23 C28 F4B -81.4(7) . . . . ?
C22 C23 C28 F6 127.4(3) . . . . ?
C24 C23 C28 F6 -53.6(4) . . . . ?
C12 C13 N1 C1 5.0(3) . . . . ?
C14 C13 N1 C1 -176.99(19) . . . . ?
C6 C1 N1 C13 0.9(3) . . . . ?
C2 C1 N1 C13 -179.4(2) . . . . ?
C15 C14 N2 C26 4.7(3) . . . . ?
C13 C14 N2 C26 -176.0(2) . . . . ?
C21 C26 N2 C14 0.0(3) . . . . ?
C25 C26 N2 C14 178.9(2) . . . . ?
